data_4515608
loop_
_publ_author_name
'Daniel, Quentin'
'Duan, Lele'
'Timmer, Brian J. J.'
'Chen, Hong'
'Luo, Xiaodan'
'Ambre, Ram'
'Wang, Ying'
'Zhang, Biaobiao'
'Zhang, Peili'
'Wang, Lei'
'Li, Fusheng'
'Sun, Junliang'
'Ahlquist, M\%arten'
'Sun, Licheng'

_publ_section_title
;
 Water Oxidation Initiated by In Situ Dimerization of the Molecular
 Ru(pdc) Catalyst
;
_journal_issue 5
_journal_name_full 'ACS Catalysis'
_journal_page_first 4375
_journal_paper_doi 10.1021/acscatal.7b03768
_journal_volume 8
_journal_year 2018
_chemical_formula_moiety 'C34 H26 N6 O9 Ru2, F6 P'
_chemical_formula_sum 'C34 H26 F6 N6 O9 P Ru2'
_chemical_formula_weight 1009.72
_space_group_crystal_system monoclinic
_space_group_IT_number 14
_space_group_name_Hall '-P 2ybc'
_space_group_name_H-M_alt 'P 1 21/c 1'
_atom_sites_solution_hydrogens geom
_atom_sites_solution_primary direct
_audit_creation_date 2016-07-01
_audit_creation_method
;
Olex2 1.2
(compiled 2016.02.19 svn.r3266 for OlexSys, GUI svn.r5155)
;
_cell_angle_alpha 90
_cell_angle_beta 115.201(8)
_cell_angle_gamma 90
_cell_formula_units_Z 4
_cell_length_a 13.8587(8)
_cell_length_b 23.8714(12)
_cell_length_c 12.5805(9)
_cell_measurement_reflns_used 4418
_cell_measurement_temperature 298
_cell_measurement_theta_max 25.8150
_cell_measurement_theta_min 1.9900
_cell_volume 3765.8(5)
_computing_cell_refinement 'CrysAlisPro 1.171.38.41 (Rigaku OD, 2015)'
_computing_data_collection 'CrysAlisPro 1.171.38.41 (Rigaku OD, 2015)'
_computing_data_reduction 'CrysAlisPro 1.171.38.41 (Rigaku OD, 2015)'
_computing_molecular_graphics 'Olex2 (Dolomanov et al., 2009)'
_computing_publication_material 'Olex2 (Dolomanov et al., 2009)'
_computing_structure_refinement 'ShelXL (Sheldrick, 2015)'
_computing_structure_solution 'ShelXT (Sheldrick, 2015)'
_diffrn_ambient_temperature 298
_diffrn_detector 'CCD plate'
_diffrn_measured_fraction_theta_full 0.999
_diffrn_measured_fraction_theta_max 0.999
_diffrn_measurement_details
;
List of Runs (angles in degrees, time in seconds):

  # Type    Start    End  Width  t~exp~   \w     \q     \k     \f   Frames
--------------------------------------------------------------------------
  1  \w    -36.54  21.76   1.10   30.00    --   -5.70  83.74-101.95   53
  2  \f     -9.68 350.02   1.10   30.00  73.80  -5.70  30.17    --   327
  3  \w    -36.54  21.76   1.10   30.00    --   -5.70  83.74  42.05   53
;
_diffrn_measurement_device 'abstract diffractometer'
_diffrn_measurement_device_type 'Saxi-CrysAlisPro-abstract goniometer imported SAXI images'
_diffrn_measurement_method '\w and \f scans'
_diffrn_orient_matrix_type 'CrysAlisPro convention (1999,Acta A55,543-557)'
_diffrn_orient_matrix_UB_11 0.0369262000
_diffrn_orient_matrix_UB_12 0.0224778000
_diffrn_orient_matrix_UB_13 0.0185278000
_diffrn_orient_matrix_UB_21 0.0088087000
_diffrn_orient_matrix_UB_22 -0.0031322000
_diffrn_orient_matrix_UB_23 -0.0512444000
_diffrn_orient_matrix_UB_31 -0.0419586000
_diffrn_orient_matrix_UB_32 0.0191644000
_diffrn_orient_matrix_UB_33 -0.0302130000
_diffrn_radiation_monochromator graphite
_diffrn_radiation_probe x-ray
_diffrn_radiation_type MoK\a
_diffrn_radiation_wavelength 0.71073
_diffrn_reflns_av_R_equivalents 0.1232
_diffrn_reflns_av_unetI/netI 0.0561
_diffrn_reflns_Laue_measured_fraction_full 0.999
_diffrn_reflns_Laue_measured_fraction_max 0.999
_diffrn_reflns_limit_h_max 16
_diffrn_reflns_limit_h_min -16
_diffrn_reflns_limit_k_max 28
_diffrn_reflns_limit_k_min -28
_diffrn_reflns_limit_l_max 14
_diffrn_reflns_limit_l_min -14
_diffrn_reflns_number 59843
_diffrn_reflns_point_group_measured_fraction_full 0.999
_diffrn_reflns_point_group_measured_fraction_max 0.999
_diffrn_reflns_theta_full 25.027
_diffrn_reflns_theta_max 25.027
_diffrn_reflns_theta_min 2.356
_diffrn_source 'fine-focus sealed X-ray tube'
_diffrn_source_type 'Enhance (Mo) X-ray Source'
_exptl_absorpt_coefficient_mu 0.936
_exptl_absorpt_correction_T_max 1.00000
_exptl_absorpt_correction_T_min 0.86233
_exptl_absorpt_correction_type multi-scan
_exptl_absorpt_process_details
;
CrysAlisPro 1.171.38.41 (Rigaku Oxford Diffraction, 2015)
Empirical absorption correction using spherical harmonics,
 implemented in SCALE3 ABSPACK scaling algorithm.
;
_exptl_crystal_colour red
_exptl_crystal_colour_primary red
_exptl_crystal_density_diffrn 1.781
_exptl_crystal_description block
_exptl_crystal_F_000 2004
_exptl_crystal_size_max 0.1
_exptl_crystal_size_mid 0.07
_exptl_crystal_size_min 0.07
_refine_diff_density_max 1.713
_refine_diff_density_min -0.983
_refine_diff_density_rms 0.144
_refine_ls_extinction_method none
_refine_ls_goodness_of_fit_ref 1.066
_refine_ls_hydrogen_treatment constr
_refine_ls_matrix_type full
_refine_ls_number_parameters 523
_refine_ls_number_reflns 6638
_refine_ls_number_restraints 552
_refine_ls_restrained_S_all 1.069
_refine_ls_R_factor_all 0.0992
_refine_ls_R_factor_gt 0.0607
_refine_ls_shift/su_max 0.000
_refine_ls_shift/su_mean 0.000
_refine_ls_structure_factor_coef Fsqd
_refine_ls_weighting_details 'w=1/[\s^2^(Fo^2^)+(0.0601P)^2^+31.2546P] where P=(Fo^2^+2Fc^2^)/3'
_refine_ls_weighting_scheme calc
_refine_ls_wR_factor_gt 0.1515
_refine_ls_wR_factor_ref 0.1669
_reflns_Friedel_coverage 0.000
_reflns_number_gt 4391
_reflns_number_total 6638
_reflns_threshold_expression 'I > 2\s(I)'
_cod_data_source_file cs7b03768_si_002.cif
_cod_data_source_block p21c_a
_cod_database_code 4515608
_chemical_oxdiff_formula Ru2C34H26F6N6O11P
_shelx_space_group_comment
;
The symmetry employed for this shelxl refinement is uniquely defined
by the following loop, which should always be used as a source of
symmetry information in preference to the above space-group names.
They are only intended as comments.
;
_reflns_odcompleteness_completeness 99.97
_reflns_odcompleteness_iscentric 1
_reflns_odcompleteness_theta 26.32
_olex2_refinement_description
;
1. Fixed Uiso
 At 1.2 times of:
  All C(H) groups
2. Rigid body (RIGU) restrains
 All non-hydrogen atoms
 with sigma for 1-2 distances of 0.004 and sigma for 1-3 distances of 0.004
3.a Aromatic/amide H refined with riding coordinates:
 C3(H3), C4(H4), C5(H5), C8(H8), C9(H9), C10(H10), C11(H11), C12(H12),
 C13(H13), C14(H14), C15(H15), C16(H16), C17(H17), C18(H18), C19(H19), C20(H20),
  C21(H21), C22(H22), C23(H23), C24(H24), C25(H25), C26(H26), C27(H27),
 C30(H30), C31(H31), C32(H32)
;
_shelx_shelxl_version_number 2014/7
_olex2_submission_special_instructions 'No special instructions were received'
_oxdiff_exptl_absorpt_empirical_details
;
Empirical correction (ABSPACK) includes:
- Absorption correction using spherical harmonics
- Frame scaling
;
_oxdiff_exptl_absorpt_empirical_full_max 1.227
_oxdiff_exptl_absorpt_empirical_full_min 0.837

loop_
_space_group_symop_operation_xyz
'x, y, z'
'-x, y+1/2, -z+1/2'
'-x, -y, -z'
'x, -y-1/2, z-1/2'

loop_
_atom_site_label
_atom_site_type_symbol
_atom_site_fract_x
_atom_site_fract_y
_atom_site_fract_z
_atom_site_U_iso_or_equiv
_atom_site_adp_type
_atom_site_occupancy
_atom_site_site_symmetry_order
_atom_site_calc_flag
_atom_site_refinement_flags_posn
_atom_site_refinement_flags_adp
Ru01 Ru 0.14551(4) 0.31811(3) 0.18182(5) 0.02378(19) Uani 1 1 d . U
Ru02 Ru 0.43739(4) 0.31901(3) 0.33991(5) 0.02229(19) Uani 1 1 d . U
O1 O 0.1113(4) 0.3013(2) 0.3220(5) 0.0343(13) Uani 1 1 d . U
O2 O -0.0206(5) 0.2914(3) 0.3787(6) 0.0466(16) Uani 1 1 d . U
O3 O -0.0248(5) 0.3437(3) -0.1704(5) 0.0443(16) Uani 1 1 d . U
O4 O 0.1112(4) 0.3305(2) 0.0084(5) 0.0342(14) Uani 1 1 d . U
O5 O 0.4664(4) 0.3357(2) 0.5124(5) 0.0297(13) Uani 1 1 d . U
O6 O 0.5959(5) 0.3501(3) 0.6915(5) 0.0415(15) Uani 1 1 d . U
O7 O 0.4768(4) 0.2982(2) 0.2063(4) 0.0281(12) Uani 1 1 d . U
O8 O 0.6138(5) 0.2835(3) 0.1586(5) 0.0421(15) Uani 1 1 d . U
O9 O 0.2931(4) 0.3228(2) 0.2589(5) 0.0252(11) Uani 1 1 d . U
N1 N -0.0135(5) 0.3135(3) 0.1048(6) 0.0265(14) Uani 1 1 d . U
N2 N 0.1593(5) 0.2327(3) 0.1563(5) 0.0267(14) Uani 1 1 d . U
N3 N 0.1316(6) 0.4050(3) 0.2001(7) 0.0403(17) Uani 1 1 d . U
N4 N 0.4439(5) 0.4055(3) 0.3108(6) 0.0309(15) Uani 1 1 d . U
N5 N 0.4255(5) 0.2347(3) 0.3749(5) 0.0264(14) Uani 1 1 d . U
N6 N 0.5979(4) 0.3185(3) 0.4189(5) 0.0214(12) Uani 1 1 d . U
C1 C 0.0099(6) 0.3332(3) -0.0651(7) 0.0306(18) Uani 1 1 d . U
C2 C -0.0654(6) 0.3235(4) -0.0084(7) 0.0307(18) Uani 1 1 d . U
C3 C -0.1745(6) 0.3245(4) -0.0605(8) 0.038(2) Uani 1 1 d . U
H3 H -0.2114 0.3310 -0.1408 0.045 Uiso 1 1 calc R .
C4 C -0.2300(7) 0.3157(4) 0.0088(8) 0.043(2) Uani 1 1 d . U
H4 H -0.3041 0.3165 -0.0250 0.052 Uiso 1 1 calc R .
C5 C -0.1726(7) 0.3057(4) 0.1298(8) 0.041(2) Uani 1 1 d . U
H5 H -0.2071 0.2995 0.1780 0.049 Uiso 1 1 calc R .
C6 C -0.0651(6) 0.3053(3) 0.1728(7) 0.0296(17) Uani 1 1 d . U
C7 C 0.0117(6) 0.2985(4) 0.3026(7) 0.0311(18) Uani 1 1 d . U
C8 C 0.1107(6) 0.1926(4) 0.1868(7) 0.0343(19) Uani 1 1 d . U
H8 H 0.0644 0.2026 0.2196 0.041 Uiso 1 1 calc R .
C9 C 0.1250(8) 0.1367(4) 0.1726(9) 0.049(2) Uani 1 1 d . U
H9 H 0.0876 0.1097 0.1929 0.059 Uiso 1 1 calc R .
C10 C 0.1967(8) 0.1213(4) 0.1271(9) 0.051(2) Uani 1 1 d . U
H10 H 0.2097 0.0838 0.1182 0.062 Uiso 1 1 calc R .
C11 C 0.2474(7) 0.1628(4) 0.0959(8) 0.044(2) Uani 1 1 d . U
H11 H 0.2957 0.1536 0.0652 0.053 Uiso 1 1 calc R .
C12 C 0.2277(7) 0.2179(4) 0.1095(7) 0.0356(19) Uani 1 1 d . U
H12 H 0.2617 0.2458 0.0863 0.043 Uiso 1 1 calc R .
C13 C 0.1434(9) 0.4404(4) 0.1232(10) 0.062(3) Uani 1 1 d . U
H13 H 0.1606 0.4261 0.0646 0.074 Uiso 1 1 calc R .
C14 C 0.1304(11) 0.4976(5) 0.1296(13) 0.087(4) Uani 1 1 d . U
H14 H 0.1393 0.5216 0.0762 0.104 Uiso 1 1 calc R .
C15 C 0.1050(11) 0.5180(6) 0.2127(15) 0.091(4) Uani 1 1 d . U
H15 H 0.0929 0.5563 0.2144 0.109 Uiso 1 1 calc R .
C16 C 0.0963(10) 0.4839(5) 0.2962(14) 0.084(4) Uani 1 1 d . U
H16 H 0.0826 0.4984 0.3570 0.101 Uiso 1 1 calc R .
C17 C 0.1087(10) 0.4269(5) 0.2856(12) 0.068(3) Uani 1 1 d . U
H17 H 0.1009 0.4027 0.3395 0.081 Uiso 1 1 calc R .
C18 C 0.4055(8) 0.4407(4) 0.3659(9) 0.046(2) Uani 1 1 d . U
H18 H 0.3806 0.4260 0.4181 0.055 Uiso 1 1 calc R .
C19 C 0.4014(9) 0.4967(4) 0.3488(10) 0.060(3) Uani 1 1 d . U
H19 H 0.3752 0.5199 0.3899 0.072 Uiso 1 1 calc R .
C20 C 0.4360(12) 0.5195(5) 0.2706(13) 0.086(4) Uani 1 1 d . U
H20 H 0.4362 0.5580 0.2596 0.104 Uiso 1 1 calc R .
C21 C 0.4693(16) 0.4839(5) 0.2111(16) 0.121(7) Uani 1 1 d . U
H21 H 0.4875 0.4973 0.1526 0.146 Uiso 1 1 calc R .
C22 C 0.4768(9) 0.4269(4) 0.2366(10) 0.060(3) Uani 1 1 d . U
H22 H 0.5062 0.4033 0.1995 0.072 Uiso 1 1 calc R .
C23 C 0.4812(7) 0.1937(3) 0.3552(8) 0.0350(19) Uani 1 1 d . U
H23 H 0.5280 0.2024 0.3222 0.042 Uiso 1 1 calc R .
C24 C 0.4711(9) 0.1392(4) 0.3824(9) 0.052(2) Uani 1 1 d . U
H24 H 0.5120 0.1116 0.3691 0.062 Uiso 1 1 calc R .
C25 C 0.4022(8) 0.1249(4) 0.4285(9) 0.051(2) Uani 1 1 d . U
H25 H 0.3944 0.0878 0.4461 0.061 Uiso 1 1 calc R .
C26 C 0.3441(8) 0.1670(4) 0.4485(8) 0.044(2) Uani 1 1 d . U
H26 H 0.2960 0.1587 0.4801 0.053 Uiso 1 1 calc R .
C27 C 0.3577(6) 0.2205(4) 0.4218(7) 0.0339(19) Uani 1 1 d . U
H27 H 0.3185 0.2486 0.4364 0.041 Uiso 1 1 calc R .
C28 C 0.5660(7) 0.3404(4) 0.5871(8) 0.0332(18) Uani 1 1 d . U
C29 C 0.6451(6) 0.3313(3) 0.5358(7) 0.0295(18) Uani 1 1 d . U
C30 C 0.7542(7) 0.3394(4) 0.5892(8) 0.042(2) Uani 1 1 d . U
H30 H 0.7888 0.3490 0.6682 0.050 Uiso 1 1 calc R .
C31 C 0.8107(7) 0.3328(4) 0.5223(8) 0.047(2) Uani 1 1 d . U
H31 H 0.8841 0.3385 0.5568 0.057 Uiso 1 1 calc R .
C32 C 0.7618(6) 0.3181(4) 0.4079(8) 0.037(2) Uani 1 1 d . U
H32 H 0.8016 0.3125 0.3651 0.044 Uiso 1 1 calc R .
C33 C 0.6503(6) 0.3114(3) 0.3535(7) 0.0257(16) Uani 1 1 d . U
C34 C 0.5789(6) 0.2967(4) 0.2280(7) 0.0300(18) Uani 1 1 d . U
P1 P -0.2357(5) 0.4665(2) 0.1633(8) 0.161(3) Uani 1 1 d . U
F1 F -0.1435(12) 0.4384(5) 0.164(2) 0.255(6) Uani 1 1 d . U
F2 F -0.2598(16) 0.4954(7) 0.252(2) 0.270(7) Uani 1 1 d . U
F3 F -0.3552(15) 0.4912(7) 0.093(2) 0.264(6) Uani 1 1 d . U
F4 F -0.2801(17) 0.4394(7) 0.029(2) 0.269(6) Uani 1 1 d . U
F5 F -0.1946(14) 0.5194(5) 0.139(2) 0.276(7) Uani 1 1 d . U
F6 F -0.2847(12) 0.4124(5) 0.1866(16) 0.204(5) Uani 1 1 d . U

loop_
_atom_site_aniso_label
_atom_site_aniso_U_11
_atom_site_aniso_U_22
_atom_site_aniso_U_33
_atom_site_aniso_U_23
_atom_site_aniso_U_13
_atom_site_aniso_U_12
Ru01 0.0135(3) 0.0342(4) 0.0213(4) 0.0020(3) 0.0051(3) 0.0013(3)
Ru02 0.0128(3) 0.0331(4) 0.0182(3) -0.0006(3) 0.0038(3) 0.0000(3)
O1 0.027(3) 0.055(4) 0.020(3) 0.004(2) 0.009(2) 0.002(2)
O2 0.040(4) 0.069(4) 0.037(3) 0.009(3) 0.022(3) 0.008(3)
O3 0.047(4) 0.062(4) 0.024(3) 0.007(3) 0.014(3) 0.010(3)
O4 0.024(3) 0.053(4) 0.024(3) 0.004(2) 0.009(2) -0.001(2)
O5 0.023(3) 0.042(3) 0.027(3) -0.003(2) 0.014(2) -0.003(2)
O6 0.040(3) 0.058(4) 0.021(3) -0.009(3) 0.008(3) -0.005(3)
O7 0.021(2) 0.042(3) 0.018(3) -0.001(2) 0.005(2) -0.002(2)
O8 0.037(3) 0.065(4) 0.030(3) -0.009(3) 0.020(3) -0.001(3)
O9 0.018(2) 0.034(3) 0.024(2) 0.003(2) 0.0093(19) 0.000(2)
N1 0.026(3) 0.032(4) 0.024(3) 0.000(3) 0.013(2) 0.003(3)
N2 0.021(3) 0.037(3) 0.018(3) -0.001(2) 0.004(3) 0.001(2)
N3 0.027(4) 0.038(3) 0.046(4) 0.000(3) 0.005(3) 0.005(3)
N4 0.023(3) 0.032(3) 0.033(4) 0.004(3) 0.008(3) 0.001(3)
N5 0.018(3) 0.037(3) 0.018(3) 0.000(2) 0.001(2) 0.001(2)
N6 0.009(2) 0.029(3) 0.019(3) 0.001(2) -0.002(2) 0.000(2)
C1 0.026(3) 0.039(5) 0.022(3) 0.001(3) 0.005(3) -0.001(3)
C2 0.023(3) 0.042(5) 0.021(3) 0.000(3) 0.004(2) 0.000(3)
C3 0.020(3) 0.054(6) 0.028(4) -0.004(4) 0.000(3) 0.004(3)
C4 0.020(4) 0.066(6) 0.036(4) -0.010(4) 0.005(3) -0.003(4)
C5 0.029(4) 0.061(6) 0.034(4) -0.003(4) 0.014(3) 0.001(3)
C6 0.028(3) 0.035(5) 0.032(3) -0.008(3) 0.019(3) -0.006(3)
C7 0.025(3) 0.038(5) 0.031(4) 0.000(3) 0.012(3) 0.004(3)
C8 0.025(4) 0.043(4) 0.032(5) 0.001(3) 0.009(4) -0.004(3)
C9 0.048(5) 0.039(4) 0.061(6) -0.003(4) 0.024(5) -0.008(4)
C10 0.054(6) 0.043(5) 0.053(6) -0.007(4) 0.019(5) 0.003(4)
C11 0.037(5) 0.054(4) 0.036(5) -0.003(4) 0.010(4) 0.011(4)
C12 0.034(4) 0.048(4) 0.026(4) -0.002(3) 0.015(4) 0.002(3)
C13 0.067(7) 0.045(5) 0.057(6) 0.004(4) 0.012(5) -0.011(4)
C14 0.093(10) 0.050(5) 0.096(9) 0.010(5) 0.020(7) 0.003(5)
C15 0.086(10) 0.053(6) 0.118(9) -0.003(6) 0.029(8) 0.005(6)
C16 0.080(9) 0.056(6) 0.119(9) -0.020(5) 0.044(8) 0.004(5)
C17 0.081(8) 0.049(5) 0.084(7) -0.013(5) 0.045(6) 0.000(5)
C18 0.051(6) 0.041(4) 0.048(5) -0.001(4) 0.024(5) 0.004(4)
C19 0.068(7) 0.042(5) 0.073(7) -0.003(4) 0.033(6) 0.006(4)
C20 0.123(11) 0.048(6) 0.114(10) 0.013(5) 0.075(9) 0.009(6)
C21 0.23(2) 0.046(5) 0.166(13) 0.028(6) 0.161(15) 0.021(7)
C22 0.089(8) 0.041(5) 0.078(7) 0.010(4) 0.063(7) 0.005(5)
C23 0.026(4) 0.038(4) 0.037(5) -0.004(3) 0.010(4) 0.001(3)
C24 0.066(6) 0.037(4) 0.056(6) 0.001(4) 0.030(5) 0.006(4)
C25 0.060(6) 0.041(5) 0.050(6) 0.000(4) 0.021(5) -0.005(4)
C26 0.049(5) 0.049(4) 0.036(5) 0.003(4) 0.018(4) -0.008(4)
C27 0.028(4) 0.044(4) 0.028(4) 0.002(3) 0.011(4) 0.002(3)
C28 0.033(4) 0.038(5) 0.028(3) -0.005(3) 0.012(3) -0.004(3)
C29 0.020(3) 0.041(5) 0.021(3) 0.000(3) 0.003(3) -0.005(3)
C30 0.022(4) 0.062(6) 0.033(4) -0.003(4) 0.003(3) -0.009(3)
C31 0.019(4) 0.076(7) 0.040(4) -0.003(4) 0.005(3) -0.007(4)
C32 0.010(3) 0.058(5) 0.041(4) 0.000(4) 0.010(3) 0.000(3)
C33 0.017(3) 0.032(4) 0.025(3) -0.001(3) 0.005(2) -0.002(3)
C34 0.021(3) 0.043(5) 0.024(3) -0.004(3) 0.008(3) -0.001(3)
P1 0.136(4) 0.057(3) 0.321(9) -0.031(4) 0.125(5) 0.005(3)
F1 0.177(9) 0.129(9) 0.474(18) -0.076(10) 0.154(10) -0.007(7)
F2 0.268(15) 0.173(11) 0.424(14) -0.103(10) 0.200(12) -0.048(10)
F3 0.232(10) 0.173(11) 0.427(15) 0.030(10) 0.178(10) 0.025(8)
F4 0.282(14) 0.172(11) 0.384(12) -0.031(9) 0.172(10) -0.022(10)
F5 0.292(13) 0.097(7) 0.556(19) -0.059(8) 0.294(14) -0.029(7)
F6 0.218(11) 0.092(6) 0.351(14) -0.017(7) 0.168(11) -0.003(6)

loop_
_atom_type_symbol
_atom_type_description
_atom_type_scat_dispersion_real
_atom_type_scat_dispersion_imag
_atom_type_scat_source
C C 0.0033 0.0016 'International Tables Vol C Tables 4.2.6.8 and 6.1.1.4'
H H 0.0000 0.0000 'International Tables Vol C Tables 4.2.6.8 and 6.1.1.4'
N N 0.0061 0.0033 'International Tables Vol C Tables 4.2.6.8 and 6.1.1.4'
O O 0.0106 0.0060 'International Tables Vol C Tables 4.2.6.8 and 6.1.1.4'
F F 0.0171 0.0103 'International Tables Vol C Tables 4.2.6.8 and 6.1.1.4'
P P 0.1023 0.0942 'International Tables Vol C Tables 4.2.6.8 and 6.1.1.4'
Ru Ru -1.2594 0.8363 'International Tables Vol C Tables 4.2.6.8 and 6.1.1.4'

loop_
_geom_angle_atom_site_label_1
_geom_angle_atom_site_label_2
_geom_angle_atom_site_label_3
_geom_angle
O1 Ru01 N2 90.7(2)
O1 Ru01 N3 91.9(3)
O4 Ru01 O1 155.6(2)
O4 Ru01 N2 88.4(2)
O4 Ru01 N3 89.0(3)
O9 Ru01 O1 99.8(2)
O9 Ru01 O4 104.6(2)
O9 Ru01 N1 177.8(2)
O9 Ru01 N2 89.2(2)
O9 Ru01 N3 90.8(2)
N1 Ru01 O1 78.2(2)
N1 Ru01 O4 77.5(2)
N1 Ru01 N2 91.5(3)
N1 Ru01 N3 88.5(3)
N2 Ru01 N3 177.4(3)
O5 Ru02 N4 89.4(2)
O5 Ru02 N5 87.8(2)
O7 Ru02 O5 155.6(2)
O7 Ru02 N4 92.8(2)
O7 Ru02 N5 90.7(2)
O9 Ru02 O5 104.7(2)
O9 Ru02 O7 99.6(2)
O9 Ru02 N4 88.4(2)
O9 Ru02 N5 90.0(2)
O9 Ru02 N6 175.3(2)
N5 Ru02 N4 176.3(3)
N6 Ru02 O5 78.7(2)
N6 Ru02 O7 77.2(2)
N6 Ru02 N4 88.3(2)
N6 Ru02 N5 93.5(2)
C7 O1 Ru01 117.7(5)
C1 O4 Ru01 116.8(5)
C28 O5 Ru02 116.4(5)
C34 O7 Ru02 118.4(5)
Ru02 O9 Ru01 173.3(3)
C2 N1 Ru01 119.8(5)
C2 N1 C6 121.5(7)
C6 N1 Ru01 118.4(5)
C8 N2 Ru01 125.0(6)
C8 N2 C12 118.4(7)
C12 N2 Ru01 116.5(6)
C13 N3 Ru01 119.7(7)
C13 N3 C17 118.2(9)
C17 N3 Ru01 122.1(7)
C18 N4 Ru02 118.0(6)
C22 N4 Ru02 124.3(7)
C22 N4 C18 117.5(8)
C23 N5 Ru02 124.5(6)
C23 N5 C27 117.5(7)
C27 N5 Ru02 118.0(6)
C29 N6 Ru02 116.9(5)
C33 N6 Ru02 118.6(5)
C33 N6 C29 124.2(6)
O3 C1 O4 125.4(8)
O3 C1 C2 120.6(7)
O4 C1 C2 114.0(7)
N1 C2 C1 111.7(7)
N1 C2 C3 120.3(8)
C3 C2 C1 128.0(7)
C2 C3 H3 120.5
C2 C3 C4 119.1(8)
C4 C3 H3 120.5
C3 C4 H4 120.2
C3 C4 C5 119.5(8)
C5 C4 H4 120.2
C4 C5 H5 121.5
C6 C5 C4 116.9(8)
C6 C5 H5 121.5
N1 C6 C5 122.7(8)
N1 C6 C7 112.2(7)
C5 C6 C7 125.1(8)
O1 C7 C6 113.3(7)
O2 C7 O1 124.9(8)
O2 C7 C6 121.8(7)
N2 C8 H8 118.4
N2 C8 C9 123.2(9)
C9 C8 H8 118.4
C8 C9 H9 120.6
C8 C9 C10 118.7(9)
C10 C9 H9 120.6
C9 C10 H10 121.0
C11 C10 C9 118.1(9)
C11 C10 H10 121.0
C10 C11 H11 119.8
C10 C11 C12 120.5(9)
C12 C11 H11 119.8
N2 C12 C11 121.1(9)
N2 C12 H12 119.5
C11 C12 H12 119.5
N3 C13 H13 119.4
N3 C13 C14 121.2(13)
C14 C13 H13 119.4
C13 C14 H14 120.3
C15 C14 C13 119.5(15)
C15 C14 H14 120.3
C14 C15 H15 119.3
C14 C15 C16 121.5(14)
C16 C15 H15 119.3
C15 C16 H16 121.5
C15 C16 C17 117.0(14)
C17 C16 H16 121.5
N3 C17 C16 122.5(13)
N3 C17 H17 118.8
C16 C17 H17 118.8
N4 C18 H18 118.7
N4 C18 C19 122.6(10)
C19 C18 H18 118.7
C18 C19 H19 120.0
C18 C19 C20 120.0(11)
C20 C19 H19 120.0
C19 C20 H20 121.4
C21 C20 C19 117.3(12)
C21 C20 H20 121.4
C20 C21 H21 120.0
C20 C21 C22 120.0(13)
C22 C21 H21 120.0
N4 C22 C21 122.3(11)
N4 C22 H22 118.8
C21 C22 H22 118.8
N5 C23 H23 119.2
N5 C23 C24 121.6(9)
C24 C23 H23 119.2
C23 C24 H24 119.6
C25 C24 C23 120.8(10)
C25 C24 H24 119.6
C24 C25 H25 121.0
C24 C25 C26 118.0(10)
C26 C25 H25 121.0
C25 C26 H26 120.4
C27 C26 C25 119.3(9)
C27 C26 H26 120.4
N5 C27 C26 122.9(8)
N5 C27 H27 118.5
C26 C27 H27 118.5
O5 C28 C29 114.9(7)
O6 C28 O5 124.2(8)
O6 C28 C29 120.9(8)
N6 C29 C28 113.0(6)
N6 C29 C30 118.5(8)
C30 C29 C28 128.1(8)
C29 C30 H30 120.8
C29 C30 C31 118.4(8)
C31 C30 H30 120.8
C30 C31 H31 119.3
C32 C31 C30 121.4(8)
C32 C31 H31 119.3
C31 C32 H32 120.1
C31 C32 C33 119.8(8)
C33 C32 H32 120.1
N6 C33 C32 117.6(7)
N6 C33 C34 113.2(6)
C32 C33 C34 129.2(7)
O7 C34 C33 112.2(7)
O8 C34 O7 125.6(7)
O8 C34 C33 122.2(7)
F1 P1 F2 134.9(14)
F1 P1 F3 150.2(14)
F1 P1 F4 76.4(10)
F1 P1 F5 88.8(9)
F1 P1 F6 94.1(8)
F2 P1 F3 74.7(10)
F2 P1 F4 148.3(12)
F2 P1 F6 89.2(10)
F3 P1 F4 74.6(11)
F5 P1 F2 89.5(10)
F5 P1 F3 88.3(10)
F5 P1 F4 97.4(12)
F5 P1 F6 177.0(9)
F6 P1 F3 88.8(9)
F6 P1 F4 82.3(8)

loop_
_geom_bond_atom_site_label_1
_geom_bond_atom_site_label_2
_geom_bond_distance
Ru01 O1 2.052(5)
Ru01 O4 2.047(5)
Ru01 O9 1.857(5)
Ru01 N1 1.997(6)
Ru01 N2 2.086(7)
Ru01 N3 2.105(7)
Ru02 O5 2.071(5)
Ru02 O7 2.038(5)
Ru02 O9 1.819(5)
Ru02 N4 2.105(7)
Ru02 N5 2.081(7)
Ru02 N6 2.014(5)
O1 C7 1.296(10)
O2 C7 1.229(10)
O3 C1 1.228(9)
O4 C1 1.313(9)
O5 C28 1.303(10)
O6 C28 1.220(10)
O7 C34 1.322(9)
O8 C34 1.207(9)
N1 C2 1.315(10)
N1 C6 1.342(10)
N2 C8 1.319(10)
N2 C12 1.357(10)
N3 C13 1.345(13)
N3 C17 1.350(13)
N4 C18 1.336(11)
N4 C22 1.304(11)
N5 C23 1.334(10)
N5 C27 1.348(10)
N6 C29 1.365(10)
N6 C33 1.319(10)
C1 C2 1.511(11)
C2 C3 1.369(11)
C3 H3 0.9300
C3 C4 1.402(12)
C4 H4 0.9300
C4 C5 1.406(12)
C5 H5 0.9300
C5 C6 1.352(12)
C6 C7 1.532(11)
C8 H8 0.9300
C8 C9 1.370(13)
C9 H9 0.9300
C9 C10 1.390(13)
C10 H10 0.9300
C10 C11 1.366(14)
C11 H11 0.9300
C11 C12 1.369(12)
C12 H12 0.9300
C13 H13 0.9300
C13 C14 1.385(16)
C14 H14 0.9300
C14 C15 1.329(19)
C15 H15 0.9300
C15 C16 1.376(19)
C16 H16 0.9300
C16 C17 1.386(15)
C17 H17 0.9300
C18 H18 0.9300
C18 C19 1.353(13)
C19 H19 0.9300
C19 C20 1.376(16)
C20 H20 0.9300
C20 C21 1.337(18)
C21 H21 0.9300
C21 C22 1.392(15)
C22 H22 0.9300
C23 H23 0.9300
C23 C24 1.368(13)
C24 H24 0.9300
C24 C25 1.355(14)
C25 H25 0.9300
C25 C26 1.375(13)
C26 H26 0.9300
C26 C27 1.354(12)
C27 H27 0.9300
C28 C29 1.505(11)
C29 C30 1.382(11)
C30 H30 0.9300
C30 C31 1.380(13)
C31 H31 0.9300
C31 C32 1.350(13)
C32 H32 0.9300
C32 C33 1.407(10)
C33 C34 1.505(11)
P1 F1 1.441(14)
P1 F2 1.470(18)
P1 F3 1.621(19)
P1 F4 1.67(2)
P1 F5 1.468(14)
P1 F6 1.544(13)

loop_
_geom_torsion_atom_site_label_1
_geom_torsion_atom_site_label_2
_geom_torsion_atom_site_label_3
_geom_torsion_atom_site_label_4
_geom_torsion
Ru01 O1 C7 O2 -176.4(7)
Ru01 O1 C7 C6 3.1(9)
Ru01 O4 C1 O3 175.4(7)
Ru01 O4 C1 C2 -3.0(9)
Ru01 N1 C2 C1 4.5(9)
Ru01 N1 C2 C3 -175.2(7)
Ru01 N1 C6 C5 175.1(7)
Ru01 N1 C6 C7 -2.3(9)
Ru01 N2 C8 C9 -177.4(7)
Ru01 N2 C12 C11 176.0(7)
Ru01 N3 C13 C14 177.3(9)
Ru01 N3 C17 C16 -178.0(9)
Ru02 O5 C28 O6 -179.9(7)
Ru02 O5 C28 C29 -1.5(9)
Ru02 O7 C34 O8 177.8(7)
Ru02 O7 C34 C33 -0.1(9)
Ru02 N4 C18 C19 -176.8(8)
Ru02 N4 C22 C21 173.1(12)
Ru02 N5 C23 C24 178.7(7)
Ru02 N5 C27 C26 -179.7(7)
Ru02 N6 C29 C28 3.4(9)
Ru02 N6 C29 C30 -170.8(7)
Ru02 N6 C33 C32 172.3(6)
Ru02 N6 C33 C34 -7.9(9)
O3 C1 C2 N1 -179.3(8)
O3 C1 C2 C3 0.3(14)
O4 C1 C2 N1 -0.8(10)
O4 C1 C2 C3 178.8(9)
O5 C28 C29 N6 -1.2(11)
O5 C28 C29 C30 172.3(9)
O6 C28 C29 N6 177.3(8)
O6 C28 C29 C30 -9.2(14)
N1 C2 C3 C4 1.1(14)
N1 C6 C7 O1 -0.6(10)
N1 C6 C7 O2 179.0(8)
N2 C8 C9 C10 2.1(14)
N3 C13 C14 C15 -1(2)
N4 C18 C19 C20 1.1(18)
N5 C23 C24 C25 1.3(15)
N6 C29 C30 C31 -1.6(13)
N6 C33 C34 O7 5.1(10)
N6 C33 C34 O8 -172.9(8)
C1 C2 C3 C4 -178.5(9)
C2 N1 C6 C5 1.4(13)
C2 N1 C6 C7 -176.0(7)
C2 C3 C4 C5 -0.5(14)
C3 C4 C5 C6 0.3(14)
C4 C5 C6 N1 -0.7(13)
C4 C5 C6 C7 176.4(8)
C5 C6 C7 O1 -178.0(8)
C5 C6 C7 O2 1.6(14)
C6 N1 C2 C1 178.1(7)
C6 N1 C2 C3 -1.6(13)
C8 N2 C12 C11 -1.1(12)
C8 C9 C10 C11 -1.7(15)
C9 C10 C11 C12 0.0(15)
C10 C11 C12 N2 1.4(14)
C12 N2 C8 C9 -0.7(12)
C13 N3 C17 C16 0.4(17)
C13 C14 C15 C16 3(2)
C14 C15 C16 C17 -4(2)
C15 C16 C17 N3 2(2)
C17 N3 C13 C14 -1.2(16)
C18 N4 C22 C21 -2.3(18)
C18 C19 C20 C21 2(2)
C19 C20 C21 C22 -6(3)
C20 C21 C22 N4 6(3)
C22 N4 C18 C19 -1.1(15)
C23 N5 C27 C26 -0.3(12)
C23 C24 C25 C26 -0.9(16)
C24 C25 C26 C27 0.0(15)
C25 C26 C27 N5 0.7(14)
C27 N5 C23 C24 -0.6(12)
C28 C29 C30 C31 -174.8(9)
C29 N6 C33 C32 -0.8(12)
C29 N6 C33 C34 179.0(7)
C29 C30 C31 C32 -0.8(15)
C30 C31 C32 C33 2.4(15)
C31 C32 C33 N6 -1.6(13)
C31 C32 C33 C34 178.6(9)
C32 C33 C34 O7 -175.2(8)
C32 C33 C34 O8 6.9(14)
C33 N6 C29 C28 176.6(7)
C33 N6 C29 C30 2.4(12)
